data_7042629
loop_
_publ_author_name
'Artem'ev, Alexander'
'Kashevskii, Alexey'
'Bogomyakov, Artem Stepanovich'
'Safronov, Alexander'
'Sutyrina, Anastasiya Sutyrina'
'Telezhkin, Anton'
'Sterkhova, Irina'

_publ_section_title
;
 Variable coordination of tris(2-pyridyl)phosphine and its oxide toward
 M(hfac)2: a metal-specifiable switching between the formation of mono-
 and bis-scorpionate complexes
;
_journal_name_full 'Dalton Trans.'
_journal_paper_doi 10.1039/C7DT00339K
_journal_year 2017
_chemical_formula_moiety 'C30 H24 Cu N6 P2, 2(C5 H F6 O2)'
_chemical_formula_sum 'C40 H26 Cu F12 N6 O4 P2'
_chemical_formula_weight 1008.16
_chemical_melting_point 435
_space_group_crystal_system monoclinic
_space_group_IT_number 14
_space_group_name_Hall '-P 2ybc'
_space_group_name_H-M_alt 'P 1 21/c 1'
_symmetry_space_group_name_Hall '-P 2ybc'
_symmetry_space_group_name_H-M 'P 1 21/c 1'
_atom_sites_solution_hydrogens geom
_audit_creation_method SHELXL-2014/6
_audit_update_record
;
2015-10-14 deposited with the CCDC.
2017-04-03 downloaded from the CCDC.
;
_cell_angle_alpha 90
_cell_angle_beta 95.9020(10)
_cell_angle_gamma 90
_cell_formula_units_Z 2
_cell_length_a 11.3926(4)
_cell_length_b 12.4104(4)
_cell_length_c 14.1878(5)
_cell_measurement_temperature 100(2)
_cell_volume 1995.33(12)
_computing_cell_refinement 'Bruker SAINT'
_computing_data_collection 'Bruker APEX2'
_computing_data_reduction 'Bruker SAINT'
_computing_molecular_graphics 'Bruker SHELXTL'
_computing_publication_material 'Bruker SHELXTL'
_computing_structure_refinement 'SHELXL-2013 (Sheldrick 2013)'
_computing_structure_solution 'SHELXS-97 (Sheldrick 2008)'
_diffrn_ambient_temperature 100(2)
_diffrn_measured_fraction_theta_full 1.000
_diffrn_measured_fraction_theta_max 0.998
_diffrn_measurement_device_type 'Bruker D8 VENTURE PHOTON 100 CMOS'
_diffrn_measurement_method '\f and \w scans'
_diffrn_radiation_type MoK\a
_diffrn_radiation_wavelength 0.71073
_diffrn_reflns_av_R_equivalents 0.0623
_diffrn_reflns_av_unetI/netI 0.0290
_diffrn_reflns_Laue_measured_fraction_full 1.000
_diffrn_reflns_Laue_measured_fraction_max 0.998
_diffrn_reflns_limit_h_max 16
_diffrn_reflns_limit_h_min -14
_diffrn_reflns_limit_k_max 17
_diffrn_reflns_limit_k_min -17
_diffrn_reflns_limit_l_max 19
_diffrn_reflns_limit_l_min -20
_diffrn_reflns_number 67156
_diffrn_reflns_point_group_measured_fraction_full 1.000
_diffrn_reflns_point_group_measured_fraction_max 0.998
_diffrn_reflns_theta_full 25.242
_diffrn_reflns_theta_max 30.079
_diffrn_reflns_theta_min 2.185
_exptl_absorpt_coefficient_mu 0.736
_exptl_absorpt_correction_T_max 0.8340
_exptl_absorpt_correction_T_min 0.5730
_exptl_absorpt_correction_type multi-scan
_exptl_crystal_colour blue
_exptl_crystal_density_diffrn 1.678
_exptl_crystal_description prizm
_exptl_crystal_F_000 1014
_exptl_crystal_size_max 0.500
_exptl_crystal_size_mid 0.300
_exptl_crystal_size_min 0.150
_refine_diff_density_max 1.283
_refine_diff_density_min -0.501
_refine_diff_density_rms 0.080
_refine_ls_extinction_method none
_refine_ls_goodness_of_fit_ref 1.039
_refine_ls_hydrogen_treatment constr
_refine_ls_matrix_type full
_refine_ls_number_parameters 295
_refine_ls_number_reflns 5842
_refine_ls_number_restraints 0
_refine_ls_restrained_S_all 1.039
_refine_ls_R_factor_all 0.0545
_refine_ls_R_factor_gt 0.0401
_refine_ls_shift/su_max 0.000
_refine_ls_shift/su_mean 0.000
_refine_ls_structure_factor_coef Fsqd
_refine_ls_weighting_details 'w=1/[\s^2^(Fo^2^)+(0.0487P)^2^+1.8812P] where P=(Fo^2^+2Fc^2^)/3'
_refine_ls_weighting_scheme calc
_refine_ls_wR_factor_gt 0.0962
_refine_ls_wR_factor_ref 0.1042
_reflns_Friedel_coverage 0.000
_reflns_number_gt 4821
_reflns_number_total 5842
_reflns_threshold_expression 'I > 2\s(I)'
_cod_data_source_file c7dt00339k2.cif
_cod_data_source_block mo_Artemev_021214_0m
_cod_database_code 7042629
_shelx_space_group_comment
;
The symmetry employed for this shelxl refinement is uniquely defined
by the following loop, which should always be used as a source of
symmetry information in preference to the above space-group names.
They are only intended as comments.
;
_shelx_estimated_absorpt_t_min 0.573
_shelx_estimated_absorpt_t_max 0.834
_shelxl_version_number 2014/6

loop_
_space_group_symop_operation_xyz
'x, y, z'
'-x, y+1/2, -z+1/2'
'-x, -y, -z'
'x, -y-1/2, z-1/2'

loop_
_atom_site_label
_atom_site_type_symbol
_atom_site_fract_x
_atom_site_fract_y
_atom_site_fract_z
_atom_site_U_iso_or_equiv
_atom_site_adp_type
_atom_site_occupancy
_atom_site_site_symmetry_order
_atom_site_calc_flag
_atom_site_refinement_flags_posn
_atom_site_refinement_flags_adp
_atom_site_refinement_flags_occupancy
Cu1 Cu 0.5000 0.0000 0.0000 0.01304(8) Uani 1 2 d S . P
P1 P 0.79357(4) -0.06056(4) 0.03671(3) 0.01662(10) Uani 1 1 d . . .
F1 F 0.30394(16) 0.26319(13) 0.76963(15) 0.0634(5) Uani 1 1 d . . .
F2 F 0.06305(15) 0.74849(13) 0.89578(11) 0.0498(4) Uani 1 1 d . . .
F3 F -0.03991(11) 0.60402(14) 0.89794(12) 0.0505(4) Uani 1 1 d . . .
F4 F 0.05222(11) 0.66437(11) 1.02600(9) 0.0339(3) Uani 1 1 d . . .
F5 F 0.17330(19) 0.35548(12) 0.68285(10) 0.0571(5) Uani 1 1 d . . .
F6 F 0.12875(13) 0.27564(11) 0.80710(9) 0.0386(3) Uani 1 1 d . . .
O1 O 0.26550(12) 0.63118(13) 0.95085(12) 0.0334(4) Uani 1 1 d . . .
O2 O 0.35742(13) 0.45662(12) 0.83611(11) 0.0294(3) Uani 1 1 d . . .
N1 N 0.64554(14) 0.06693(13) -0.08323(11) 0.0216(3) Uani 1 1 d . . .
N2 N 0.60966(14) 0.02029(12) 0.13021(12) 0.0195(3) Uani 1 1 d . . .
N3 N 0.43134(12) 0.14868(11) 0.01256(10) 0.0145(3) Uani 1 1 d . . .
C1 C 0.6254(2) 0.13432(16) -0.15777(14) 0.0286(4) Uani 1 1 d . . .
H12 H 0.5478 0.1528 -0.1781 0.034 Uiso 1 1 calc R U .
C2 C 0.7146(2) 0.17726(16) -0.20556(15) 0.0328(5) Uani 1 1 d . . .
H11 H 0.6966 0.2204 -0.2587 0.039 Uiso 1 1 calc R U .
C3 C 0.8297(2) 0.15540(17) -0.17351(15) 0.0310(5) Uani 1 1 d . . .
H10 H 0.8912 0.1860 -0.2026 0.037 Uiso 1 1 calc R U .
C4 C 0.85253(18) 0.08663(16) -0.09673(14) 0.0251(4) Uani 1 1 d . . .
H9 H 0.9298 0.0707 -0.0732 0.030 Uiso 1 1 calc R U .
C5 C 0.75847(16) 0.04178(14) -0.05533(12) 0.0183(3) Uani 1 1 d . . .
C6 C 0.72573(16) -0.00367(14) 0.13777(13) 0.0177(3) Uani 1 1 d . . .
C7 C 0.56337(18) 0.05634(15) 0.20787(14) 0.0244(4) Uani 1 1 d . . .
H4 H 0.4833 0.0727 0.2032 0.029 Uiso 1 1 calc R U .
C8 C 0.6290(2) 0.07005(16) 0.29377(14) 0.0276(4) Uani 1 1 d . . .
H3 H 0.5935 0.0937 0.3462 0.033 Uiso 1 1 calc R U .
C9 C 0.7487(2) 0.04831(17) 0.30137(14) 0.0281(4) Uani 1 1 d . . .
H2 H 0.7953 0.0587 0.3584 0.034 Uiso 1 1 calc R U .
C10 C 0.79780(18) 0.01046(15) 0.22181(14) 0.0229(4) Uani 1 1 d . . .
H1 H 0.8779 -0.0052 0.2250 0.027 Uiso 1 1 calc R U .
C11 C 0.31379(14) 0.16739(14) 0.00020(12) 0.0155(3) Uani 1 1 d . . .
C12 C 0.50421(15) 0.23184(14) 0.03670(12) 0.0170(3) Uani 1 1 d . . .
H5 H 0.5850 0.2190 0.0449 0.020 Uiso 1 1 calc R U .
C13 C 0.46430(16) 0.33609(14) 0.04999(13) 0.0192(3) Uani 1 1 d . . .
H8 H 0.5170 0.3917 0.0669 0.023 Uiso 1 1 calc R U .
C14 C 0.34427(17) 0.35478(15) 0.03736(13) 0.0212(4) Uani 1 1 d . . .
H6 H 0.3147 0.4236 0.0454 0.025 Uiso 1 1 calc R U .
C15 C 0.26811(15) 0.26961(15) 0.01256(13) 0.0189(3) Uani 1 1 d . . .
H7 H 0.1870 0.2810 0.0043 0.023 Uiso 1 1 calc R U .
C16 C 0.2150(2) 0.33165(17) 0.77269(15) 0.0316(5) Uani 1 1 d . . .
C17 C 0.25186(17) 0.43469(15) 0.82980(13) 0.0227(4) Uani 1 1 d . . .
C18 C 0.15785(16) 0.49190(15) 0.86371(13) 0.0207(4) Uani 1 1 d . . .
H13 H 0.0817 0.4650 0.8507 0.025 Uiso 1 1 calc R U .
C19 C 0.17383(16) 0.58727(16) 0.91599(13) 0.0207(3) Uani 1 1 d . . .
C20 C 0.06108(17) 0.64990(17) 0.93360(14) 0.0254(4) Uani 1 1 d . . .

loop_
_atom_site_aniso_label
_atom_site_aniso_U_11
_atom_site_aniso_U_22
_atom_site_aniso_U_33
_atom_site_aniso_U_23
_atom_site_aniso_U_13
_atom_site_aniso_U_12
Cu1 0.01031(13) 0.01227(14) 0.01647(14) -0.00082(10) 0.00103(10) 0.00189(10)
P1 0.01152(19) 0.0183(2) 0.0201(2) -0.00033(16) 0.00198(15) 0.00103(15)
F1 0.0637(11) 0.0300(8) 0.1012(15) -0.0186(9) 0.0301(10) 0.0102(7)
F2 0.0588(10) 0.0398(8) 0.0525(9) 0.0133(7) 0.0131(7) 0.0250(7)
F3 0.0168(6) 0.0699(11) 0.0627(10) -0.0376(8) -0.0054(6) 0.0084(6)
F4 0.0293(6) 0.0459(8) 0.0277(6) -0.0101(6) 0.0092(5) 0.0049(6)
F5 0.1200(15) 0.0320(8) 0.0202(6) -0.0001(5) 0.0111(8) -0.0120(9)
F6 0.0571(9) 0.0298(7) 0.0300(6) -0.0041(5) 0.0092(6) -0.0149(6)
O1 0.0194(7) 0.0355(8) 0.0454(9) -0.0142(7) 0.0044(6) -0.0045(6)
O2 0.0251(7) 0.0289(8) 0.0370(8) 0.0055(6) 0.0166(6) 0.0041(6)
N1 0.0242(8) 0.0164(7) 0.0230(8) -0.0025(6) -0.0036(6) 0.0037(6)
N2 0.0184(7) 0.0162(7) 0.0250(8) 0.0016(6) 0.0076(6) 0.0014(6)
N3 0.0120(6) 0.0139(7) 0.0178(6) 0.0001(5) 0.0023(5) 0.0022(5)
C1 0.0389(11) 0.0196(9) 0.0254(9) -0.0019(7) -0.0059(8) 0.0075(8)
C2 0.0612(15) 0.0160(9) 0.0212(9) -0.0010(7) 0.0036(9) 0.0013(9)
C3 0.0487(13) 0.0212(9) 0.0246(9) -0.0026(8) 0.0108(9) -0.0086(9)
C4 0.0286(10) 0.0228(9) 0.0246(9) -0.0033(7) 0.0059(8) -0.0055(8)
C5 0.0205(8) 0.0150(8) 0.0194(8) -0.0029(6) 0.0019(6) 0.0000(6)
C6 0.0185(8) 0.0138(8) 0.0214(8) 0.0007(6) 0.0054(6) -0.0007(6)
C7 0.0288(9) 0.0170(9) 0.0299(10) 0.0018(7) 0.0147(8) 0.0027(7)
C8 0.0421(11) 0.0174(9) 0.0259(9) 0.0009(7) 0.0166(8) -0.0006(8)
C9 0.0413(11) 0.0231(10) 0.0200(9) -0.0003(7) 0.0038(8) -0.0058(8)
C10 0.0247(9) 0.0205(9) 0.0231(9) 0.0006(7) 0.0013(7) -0.0024(7)
C11 0.0138(7) 0.0155(8) 0.0172(7) -0.0005(6) 0.0023(6) 0.0012(6)
C12 0.0151(7) 0.0166(8) 0.0191(8) -0.0013(6) 0.0010(6) 0.0003(6)
C13 0.0213(8) 0.0158(8) 0.0205(8) -0.0019(6) 0.0018(7) 0.0000(6)
C14 0.0250(9) 0.0154(8) 0.0231(8) -0.0029(7) 0.0022(7) 0.0053(7)
C15 0.0164(8) 0.0191(8) 0.0215(8) -0.0004(7) 0.0032(6) 0.0063(6)
C16 0.0499(13) 0.0210(10) 0.0264(10) 0.0009(8) 0.0152(9) 0.0020(9)
C17 0.0287(9) 0.0192(9) 0.0218(8) 0.0045(7) 0.0105(7) 0.0018(7)
C18 0.0180(8) 0.0222(9) 0.0225(8) 0.0004(7) 0.0044(7) -0.0014(7)
C19 0.0171(8) 0.0247(9) 0.0207(8) -0.0002(7) 0.0040(6) 0.0020(7)
C20 0.0225(9) 0.0298(10) 0.0234(9) -0.0049(8) 0.0005(7) 0.0047(8)

loop_
_atom_type_symbol
_atom_type_description
_atom_type_scat_dispersion_real
_atom_type_scat_dispersion_imag
_atom_type_scat_source
C C 0.0033 0.0016 'International Tables Vol C Tables 4.2.6.8 and 6.1.1.4'
H H 0.0000 0.0000 'International Tables Vol C Tables 4.2.6.8 and 6.1.1.4'
N N 0.0061 0.0033 'International Tables Vol C Tables 4.2.6.8 and 6.1.1.4'
O O 0.0106 0.0060 'International Tables Vol C Tables 4.2.6.8 and 6.1.1.4'
F F 0.0171 0.0103 'International Tables Vol C Tables 4.2.6.8 and 6.1.1.4'
P P 0.1023 0.0942 'International Tables Vol C Tables 4.2.6.8 and 6.1.1.4'
Cu Cu 0.3201 1.2651 'International Tables Vol C Tables 4.2.6.8 and 6.1.1.4'

loop_
_geom_angle_atom_site_label_1
_geom_angle_atom_site_label_2
_geom_angle_atom_site_label_3
_geom_angle
_geom_angle_site_symmetry_1
_geom_angle_site_symmetry_3
N3 Cu1 N3 180.0 . 3_655
N3 Cu1 N2 90.77(6) . .
N3 Cu1 N2 89.23(6) 3_655 .
N3 Cu1 N2 89.23(6) . 3_655
N3 Cu1 N2 90.77(6) 3_655 3_655
N2 Cu1 N2 180.00(5) . 3_655
N3 Cu1 N1 88.76(6) . 3_655
N3 Cu1 N1 91.24(6) 3_655 3_655
N2 Cu1 N1 89.25(6) . 3_655
N2 Cu1 N1 90.75(6) 3_655 3_655
N3 Cu1 N1 91.24(6) . .
N3 Cu1 N1 88.76(6) 3_655 .
N2 Cu1 N1 90.75(6) . .
N2 Cu1 N1 89.25(6) 3_655 .
N1 Cu1 N1 180.00(5) 3_655 .
C5 P1 C6 102.17(8) . .
C5 P1 C11 101.89(8) . 3_655
C6 P1 C11 100.25(8) . 3_655
C5 N1 C1 117.10(18) . .
C5 N1 Cu1 119.10(12) . .
C1 N1 Cu1 123.76(14) . .
C7 N2 C6 118.14(17) . .
C7 N2 Cu1 120.24(13) . .
C6 N2 Cu1 121.61(12) . .
C12 N3 C11 118.53(15) . .
C12 N3 Cu1 119.24(11) . .
C11 N3 Cu1 122.19(11) . .
N1 C1 C2 123.2(2) . .
N1 C1 H12 118.4 . .
C2 C1 H12 118.4 . .
C3 C2 C1 119.12(19) . .
C3 C2 H11 120.4 . .
C1 C2 H11 120.4 . .
C2 C3 C4 118.5(2) . .
C2 C3 H10 120.7 . .
C4 C3 H10 120.7 . .
C3 C4 C5 119.2(2) . .
C3 C4 H9 120.4 . .
C5 C4 H9 120.4 . .
N1 C5 C4 122.61(18) . .
N1 C5 P1 120.15(14) . .
C4 C5 P1 117.17(14) . .
N2 C6 C10 121.94(17) . .
N2 C6 P1 120.67(14) . .
C10 C6 P1 117.37(14) . .
N2 C7 C8 122.95(19) . .
N2 C7 H4 118.5 . .
C8 C7 H4 118.5 . .
C7 C8 C9 119.19(18) . .
C7 C8 H3 120.4 . .
C9 C8 H3 120.4 . .
C8 C9 C10 118.55(19) . .
C8 C9 H2 120.7 . .
C10 C9 H2 120.7 . .
C6 C10 C9 119.19(19) . .
C6 C10 H1 120.4 . .
C9 C10 H1 120.4 . .
N3 C11 C15 121.27(16) . .
N3 C11 P1 122.18(13) . 3_655
C15 C11 P1 116.53(13) . 3_655
N3 C12 C13 123.09(16) . .
N3 C12 H5 118.5 . .
C13 C12 H5 118.5 . .
C14 C13 C12 118.17(16) . .
C14 C13 H8 120.9 . .
C12 C13 H8 120.9 . .
C13 C14 C15 119.31(16) . .
C13 C14 H6 120.3 . .
C15 C14 H6 120.3 . .
C11 C15 C14 119.63(16) . .
C11 C15 H7 120.2 . .
C14 C15 H7 120.2 . .
F1 C16 F6 105.76(18) . .
F1 C16 F5 107.81(19) . .
F6 C16 F5 105.0(2) . .
F1 C16 C17 112.3(2) . .
F6 C16 C17 114.11(16) . .
F5 C16 C17 111.36(17) . .
O2 C17 C18 129.52(19) . .
O2 C17 C16 115.62(18) . .
C18 C17 C16 114.80(18) . .
C19 C18 C17 123.02(17) . .
C19 C18 H13 118.5 . .
C17 C18 H13 118.5 . .
O1 C19 C18 130.10(18) . .
O1 C19 C20 113.35(17) . .
C18 C19 C20 116.55(16) . .
F3 C20 F2 106.70(18) . .
F3 C20 F4 106.24(17) . .
F2 C20 F4 106.05(17) . .
F3 C20 C19 115.00(17) . .
F2 C20 C19 110.32(17) . .
F4 C20 C19 111.98(16) . .

loop_
_geom_bond_atom_site_label_1
_geom_bond_atom_site_label_2
_geom_bond_distance
_geom_bond_site_symmetry_2
Cu1 N3 2.0192(14) .
Cu1 N3 2.0192(14) 3_655
Cu1 N2 2.1360(17) .
Cu1 N2 2.1361(17) 3_655
Cu1 N1 2.2883(17) 3_655
Cu1 N1 2.2883(17) .
P1 C5 1.8359(19) .
P1 C6 1.8383(18) .
P1 C11 1.8430(17) 3_655
F1 C16 1.327(3) .
F2 C20 1.337(3) .
F3 C20 1.336(2) .
F4 C20 1.337(2) .
F5 C16 1.347(3) .
F6 C16 1.336(3) .
O1 C19 1.235(2) .
O2 C17 1.227(2) .
N1 C5 1.343(2) .
N1 C1 1.349(3) .
N2 C7 1.346(2) .
N2 C6 1.349(2) .
N3 C12 1.347(2) .
N3 C11 1.353(2) .
C1 C2 1.385(3) .
C1 H12 0.9300 .
C2 C3 1.371(3) .
C2 H11 0.9300 .
C3 C4 1.387(3) .
C3 H10 0.9300 .
C4 C5 1.390(3) .
C4 H9 0.9300 .
C6 C10 1.388(3) .
C7 C8 1.373(3) .
C7 H4 0.9300 .
C8 C9 1.383(3) .
C8 H3 0.9300 .
C9 C10 1.392(3) .
C9 H2 0.9300 .
C10 H1 0.9300 .
C11 C15 1.389(2) .
C11 P1 1.8429(17) 3_655
C12 C13 1.391(2) .
C12 H5 0.9300 .
C13 C14 1.380(2) .
C13 H8 0.9300 .
C14 C15 1.390(3) .
C14 H6 0.9300 .
C15 H7 0.9300 .
C16 C17 1.549(3) .
C17 C18 1.410(3) .
C18 C19 1.399(3) .
C18 H13 0.9300 .
C19 C20 1.544(3) .

loop_
_geom_hbond_atom_site_label_D
_geom_hbond_atom_site_label_H
_geom_hbond_atom_site_label_A
_geom_hbond_distance_DH
_geom_hbond_distance_HA
_geom_hbond_distance_DA
_geom_hbond_angle_DHA
_geom_hbond_site_symmetry_A
C13 H8 O1 0.93 2.53 3.106(2) 120.2 3_666
C12 H5 O1 0.93 2.52 3.116(2) 122.3 3_666
C7 H4 O2 0.93 2.51 3.118(2) 123.1 4_565
C13 H8 O1 0.93 2.53 3.106(2) 120.2 3_666
C12 H5 O1 0.93 2.52 3.116(2) 122.3 3_666
C7 H4 O2 0.93 2.51 3.118(2) 123.1 4_565
C7 H4 O2 0.93 2.51 3.118(2) 123.1 4_565
C12 H5 O1 0.93 2.52 3.116(2) 122.3 3_666
C13 H8 O1 0.93 2.53 3.106(2) 120.2 3_666
C13 H8 O2 0.93 2.66 3.561(2) 163.2 3_666
C7 H4 O2 0.93 2.51 3.118(2) 123.1 4_565
C12 H5 O1 0.93 2.52 3.116(2) 122.3 3_666
C13 H8 O1 0.93 2.53 3.106(2) 120.2 3_666

loop_
_geom_torsion_atom_site_label_1
_geom_torsion_atom_site_label_2
_geom_torsion_atom_site_label_3
_geom_torsion_atom_site_label_4
_geom_torsion
_geom_torsion_site_symmetry_1
_geom_torsion_site_symmetry_4
C5 N1 C1 C2 0.2(3) . .
Cu1 N1 C1 C2 177.70(15) . .
N1 C1 C2 C3 -3.4(3) . .
C1 C2 C3 C4 3.0(3) . .
C2 C3 C4 C5 0.4(3) . .
C1 N1 C5 C4 3.5(3) . .
Cu1 N1 C5 C4 -174.16(14) . .
C1 N1 C5 P1 -173.27(14) . .
Cu1 N1 C5 P1 9.07(19) . .
C3 C4 C5 N1 -3.8(3) . .
C3 C4 C5 P1 173.03(15) . .
C6 P1 C5 N1 -59.26(16) . .
C11 P1 C5 N1 44.12(16) 3_655 .
C6 P1 C5 C4 123.79(15) . .
C11 P1 C5 C4 -132.83(14) 3_655 .
C7 N2 C6 C10 -1.7(3) . .
Cu1 N2 C6 C10 179.24(13) . .
C7 N2 C6 P1 176.52(13) . .
Cu1 N2 C6 P1 -2.6(2) . .
C5 P1 C6 N2 57.11(16) . .
C11 P1 C6 N2 -47.55(15) 3_655 .
C5 P1 C6 C10 -124.62(15) . .
C11 P1 C6 C10 130.72(14) 3_655 .
C6 N2 C7 C8 0.3(3) . .
Cu1 N2 C7 C8 179.36(14) . .
N2 C7 C8 C9 1.4(3) . .
C7 C8 C9 C10 -1.6(3) . .
N2 C6 C10 C9 1.4(3) . .
P1 C6 C10 C9 -176.85(14) . .
C8 C9 C10 C6 0.3(3) . .
C12 N3 C11 C15 -0.4(2) . .
Cu1 N3 C11 C15 177.62(13) . .
C12 N3 C11 P1 177.92(13) . 3_655
Cu1 N3 C11 P1 -4.01(19) . 3_655
C11 N3 C12 C13 0.3(3) . .
Cu1 N3 C12 C13 -177.80(13) . .
N3 C12 C13 C14 -0.3(3) . .
C12 C13 C14 C15 0.3(3) . .
N3 C11 C15 C14 0.5(3) . .
P1 C11 C15 C14 -177.93(14) 3_655 .
C13 C14 C15 C11 -0.5(3) . .
F1 C16 C17 O2 23.4(3) . .
F6 C16 C17 O2 143.76(19) . .
F5 C16 C17 O2 -97.6(2) . .
F1 C16 C17 C18 -158.99(18) . .
F6 C16 C17 C18 -38.7(3) . .
F5 C16 C17 C18 80.0(2) . .
O2 C17 C18 C19 -2.3(3) . .
C16 C17 C18 C19 -179.46(17) . .
C17 C18 C19 O1 -9.3(3) . .
C17 C18 C19 C20 170.18(18) . .
O1 C19 C20 F3 -179.16(19) . .
C18 C19 C20 F3 1.2(3) . .
O1 C19 C20 F2 60.1(2) . .
C18 C19 C20 F2 -119.49(19) . .
O1 C19 C20 F4 -57.8(2) . .
C18 C19 C20 F4 122.64(19) . .
